data_7063131
loop_
_publ_author_name
'Bakija, Marija'
'Peri\'c, Berislav'
'Kirin, Sre\'cko I.'

_publ_section_title
;
 Oxazoline amino acid bioconjugates: one-pot synthesis and analysis of
 supramolecular interactions
;
_journal_issue 19
_journal_name_full 'New Journal of Chemistry'
_journal_page_first 8702
_journal_page_last 8719
_journal_paper_doi 10.1039/D4NJ00995A
_journal_volume 48
_journal_year 2024
_chemical_absolute_configuration syn
_chemical_formula_moiety 'C20 H22 N2 O6'
_chemical_formula_sum 'C20 H22 N2 O6'
_chemical_formula_weight 386.39
_space_group_crystal_system monoclinic
_space_group_IT_number 5
_space_group_name_Hall 'C 2y'
_space_group_name_H-M_alt 'C 1 2 1'
_atom_sites_solution_hydrogens mixed
_atom_sites_solution_primary direct
_atom_sites_solution_secondary difmap
_audit_creation_method SHELXL-2018/3
_audit_update_record
;
2024-03-27 deposited with the CCDC.	2024-04-04 downloaded from the CCDC.
;
_cell_angle_alpha 90
_cell_angle_beta 95.141(6)
_cell_angle_gamma 90
_cell_formula_units_Z 2
_cell_length_a 6.5044(4)
_cell_length_b 8.0195(6)
_cell_length_c 18.7137(12)
_cell_measurement_reflns_used 1276
_cell_measurement_temperature 293(2)
_cell_measurement_theta_max 69.5320
_cell_measurement_theta_min 4.7170
_cell_volume 972.22(11)
_computing_cell_refinement 'CrysAlisPro 1.171.39.46 (Rigaku OD, 2018)'
_computing_data_collection 'CrysAlisPro 1.171.39.46 (Rigaku OD, 2018)'
_computing_data_reduction 'CrysAlisPro 1.171.39.46 (Rigaku OD, 2018)'
_computing_molecular_graphics
;
ORTEP-3 (Farrugia, 1997), Mercury (C. F. Macrae et al., 2020)
;
_computing_publication_material
;
'SHELXL-2018/3 (Sheldrick, 2018), CrysAlisPro 1.171.41.115a (Rigaku OD, 2021)'
;
_computing_structure_refinement 'SHELXL-2018/3 (Sheldrick, 2018)'
_computing_structure_solution 'SHELXT 2018/2 (Sheldrick, 2018)'
_diffrn_ambient_temperature 293(2)
_diffrn_detector_area_resol_mean 10.4323
_diffrn_measured_fraction_theta_full 0.973
_diffrn_measured_fraction_theta_max 0.949
_diffrn_measurement_device_type 'Xcalibur, Ruby, Nova'
_diffrn_measurement_method '\w scans'
_diffrn_radiation_type CuK\a
_diffrn_radiation_wavelength 1.54184
_diffrn_reflns_av_R_equivalents 0.0258
_diffrn_reflns_av_unetI/netI 0.0287
_diffrn_reflns_Laue_measured_fraction_full 0.973
_diffrn_reflns_Laue_measured_fraction_max 0.949
_diffrn_reflns_limit_h_max 7
_diffrn_reflns_limit_h_min -6
_diffrn_reflns_limit_k_max 8
_diffrn_reflns_limit_k_min -9
_diffrn_reflns_limit_l_max 22
_diffrn_reflns_limit_l_min -15
_diffrn_reflns_number 1845
_diffrn_reflns_point_group_measured_fraction_full 0.745
_diffrn_reflns_point_group_measured_fraction_max 0.722
_diffrn_reflns_theta_full 67.684
_diffrn_reflns_theta_max 70.188
_diffrn_reflns_theta_min 4.745
_diffrn_source 'micro-focus sealed X-ray tube'
_exptl_absorpt_coefficient_mu 0.819
_exptl_absorpt_correction_T_max 1.00000
_exptl_absorpt_correction_T_min 0.46143
_exptl_absorpt_correction_type multi-scan
_exptl_absorpt_process_details
;
CrysAlisPro 1.171.39.46 (Rigaku Oxford Diffraction, 2018)
Empirical absorption correction using spherical harmonics,
 implemented in SCALE3 ABSPACK scaling algorithm.
;
_exptl_crystal_colour colourless
_exptl_crystal_density_diffrn 1.320
_exptl_crystal_description plate
_exptl_crystal_F_000 408
_exptl_crystal_size_max 0.3
_exptl_crystal_size_mid 0.2
_exptl_crystal_size_min 0.05
_refine_diff_density_max 0.292
_refine_diff_density_min -0.208
_refine_diff_density_rms 0.039
_refine_ls_abs_structure_details
;
 Flack x determined using 356 quotients [(I+)-(I-)]/[(I+)+(I-)]
 (Parsons, Flack and Wagner, Acta Cryst. B69 (2013) 249-259).
;
_refine_ls_abs_structure_Flack 0.0(2)
_refine_ls_extinction_method none
_refine_ls_goodness_of_fit_ref 1.179
_refine_ls_hydrogen_treatment mixed
_refine_ls_matrix_type full
_refine_ls_number_parameters 134
_refine_ls_number_reflns 1343
_refine_ls_number_restraints 1
_refine_ls_restrained_S_all 1.179
_refine_ls_R_factor_all 0.0468
_refine_ls_R_factor_gt 0.0416
_refine_ls_shift/su_max 0.000
_refine_ls_shift/su_mean 0.000
_refine_ls_structure_factor_coef Fsqd
_refine_ls_weighting_details 'w=1/[\s^2^(Fo^2^)+(0.0800P)^2^+0.3541P] where P=(Fo^2^+2Fc^2^)/3'
_refine_ls_weighting_scheme calc
_refine_ls_wR_factor_gt 0.1131
_refine_ls_wR_factor_ref 0.1413
_reflns_Friedel_coverage 0.418
_reflns_Friedel_fraction_full 0.481
_reflns_Friedel_fraction_max 0.459
_reflns_number_gt 1261
_reflns_number_total 1343
_reflns_threshold_expression 'I > 2\s(I)'
_cod_data_source_file d4nj00995a6.cif
_cod_data_source_block 2n5
_cod_depositor_comments 'Adding full bibliography for 7063124--7063134.cif.'
_cod_original_sg_symbol_H-M 'C 2'
_cod_database_code 7063131
_shelx_shelxl_version_number 2018/3
_shelx_space_group_comment
;
The symmetry employed for this shelxl refinement is uniquely defined
by the following loop, which should always be used as a source of
symmetry information in preference to the above space-group names.
They are only intended as comments.
;

loop_
_space_group_symop_operation_xyz
'x, y, z'
'-x, y, -z'
'x+1/2, y+1/2, z'
'-x+1/2, y+1/2, -z'

loop_
_atom_site_label
_atom_site_type_symbol
_atom_site_fract_x
_atom_site_fract_y
_atom_site_fract_z
_atom_site_U_iso_or_equiv
_atom_site_adp_type
_atom_site_occupancy
_atom_site_site_symmetry_order
_atom_site_calc_flag
_atom_site_refinement_flags_posn
_atom_site_refinement_flags_adp
_atom_site_refinement_flags_occupancy
_atom_site_disorder_assembly
_atom_site_disorder_group
C1 C 0.4222(5) 0.4015(5) 0.43759(17) 0.0475(9) Uani 1 1 d . . . . .
H1 H 0.426190 0.285596 0.436753 0.057 Uiso 1 1 calc R U . . .
C2 C 0.3400(5) 0.4862(5) 0.37748(18) 0.0469(9) Uani 1 1 d . . . . .
C3 C 0.3375(5) 0.6619(5) 0.37882(18) 0.0498(9) Uani 1 1 d . . . . .
H3 H 0.281268 0.719924 0.338702 0.060 Uiso 1 1 calc R U . . .
C4 C 0.4155(5) 0.7479(5) 0.43751(18) 0.0498(9) Uani 1 1 d . . . . .
H4 H 0.413305 0.863816 0.436653 0.060 Uiso 1 1 calc R U . . .
C4A C 0.500000 0.6646(7) 0.500000 0.0452(11) Uani 1 2 d S T P . .
C8A C 0.500000 0.4860(6) 0.500000 0.0440(11) Uani 1 2 d S T P . .
CC C 0.2630(5) 0.3877(5) 0.31292(18) 0.0481(8) Uani 1 1 d . . . . .
OC O 0.3440(5) 0.2571(4) 0.29709(15) 0.0690(9) Uani 1 1 d . . . . .
NA N 0.0981(5) 0.4503(4) 0.27289(15) 0.0505(8) Uani 1 1 d . . . . .
HA H 0.044(6) 0.535(5) 0.2857(18) 0.034(9) Uiso 1 1 d . . . . .
C1A C 0.0185(5) 0.3675(4) 0.20763(16) 0.0465(8) Uani 1 1 d . . . . .
H1A H 0.018951 0.246855 0.216068 0.056 Uiso 1 1 calc R U . . .
C2A C 0.1556(6) 0.4053(5) 0.1483(2) 0.0563(9) Uani 1 1 d . . . . .
C3A C -0.2022(6) 0.4234(6) 0.1859(2) 0.0626(11) Uani 1 1 d . . . . .
H3AB H -0.203364 0.540347 0.175016 0.094 Uiso 1 1 calc R U . . .
H3AC H -0.286019 0.402890 0.224683 0.094 Uiso 1 1 calc R U . . .
H3AA H -0.256254 0.362023 0.144340 0.094 Uiso 1 1 calc R U . . .
O1A O 0.2715(9) 0.5171(6) 0.1472(3) 0.126(2) Uani 1 1 d . . . . .
O2A O 0.1351(6) 0.2920(5) 0.09741(16) 0.0792(10) Uani 1 1 d . . . . .
CMA C 0.2709(11) 0.3083(11) 0.0405(3) 0.106(2) Uani 1 1 d . . . . .
HMAA H 0.219809 0.241017 0.000341 0.159 Uiso 1 1 calc R U . . .
HMAB H 0.407108 0.271744 0.057558 0.159 Uiso 1 1 calc R U . . .
HMAC H 0.275858 0.422870 0.025920 0.159 Uiso 1 1 calc R U . . .

loop_
_atom_site_aniso_label
_atom_site_aniso_U_11
_atom_site_aniso_U_22
_atom_site_aniso_U_33
_atom_site_aniso_U_23
_atom_site_aniso_U_13
_atom_site_aniso_U_12
C1 0.0432(18) 0.048(2) 0.050(2) -0.0011(14) -0.0039(14) 0.0055(14)
C2 0.0325(16) 0.060(2) 0.0470(18) -0.0012(15) -0.0040(14) 0.0048(14)
C3 0.0443(19) 0.058(2) 0.0456(18) 0.0057(15) -0.0045(14) 0.0057(16)
C4 0.0415(19) 0.051(2) 0.056(2) 0.0041(15) -0.0040(15) 0.0014(15)
C4A 0.036(2) 0.052(3) 0.048(2) 0.000 0.0003(18) 0.000
C8A 0.032(2) 0.054(3) 0.045(2) 0.000 -0.0021(18) 0.000
CC 0.0399(16) 0.055(2) 0.0480(17) -0.0042(16) -0.0049(13) 0.0120(16)
OC 0.0655(17) 0.072(2) 0.0657(16) -0.0194(14) -0.0178(13) 0.0263(15)
NA 0.0485(16) 0.0530(18) 0.0473(15) -0.0085(14) -0.0098(12) 0.0152(15)
C1A 0.0475(19) 0.0472(19) 0.0425(16) -0.0007(14) -0.0088(13) 0.0060(15)
C2A 0.057(2) 0.059(2) 0.0510(18) -0.0038(16) -0.0033(15) -0.0053(19)
C3A 0.050(2) 0.072(3) 0.063(2) -0.008(2) -0.0122(17) 0.012(2)
O1A 0.155(4) 0.112(3) 0.120(3) -0.039(3) 0.063(3) -0.072(3)
O2A 0.101(2) 0.084(2) 0.0548(15) -0.0137(15) 0.0202(15) -0.0135(18)
CMA 0.123(5) 0.131(6) 0.070(3) -0.012(3) 0.041(3) -0.003(4)

loop_
_atom_type_symbol
_atom_type_description
_atom_type_scat_dispersion_real
_atom_type_scat_dispersion_imag
_atom_type_scat_source
C C 0.0181 0.0091 'International Tables Vol C Tables 4.2.6.8 and 6.1.1.4'
H H 0.0000 0.0000 'International Tables Vol C Tables 4.2.6.8 and 6.1.1.4'
N N 0.0311 0.0180 'International Tables Vol C Tables 4.2.6.8 and 6.1.1.4'
O O 0.0492 0.0322 'International Tables Vol C Tables 4.2.6.8 and 6.1.1.4'

loop_
_geom_angle_atom_site_label_1
_geom_angle_atom_site_label_2
_geom_angle_atom_site_label_3
_geom_angle
_geom_angle_site_symmetry_1
_geom_angle_site_symmetry_3
_geom_angle_publ_flag
C2 C1 C8A 121.6(4) . . ?
C1 C2 C3 118.8(3) . . ?
C1 C2 CC 118.5(3) . . ?
C3 C2 CC 122.7(3) . . ?
C4 C3 C2 121.2(3) . . ?
C3 C4 C4A 121.2(4) . . ?
C4 C4A C4 123.6(5) . 2_656 ?
C4 C4A C8A 118.2(2) . . ?
C4 C4A C8A 118.2(2) 2_656 . ?
C1 C8A C1 122.3(5) 2_656 . ?
C1 C8A C4A 118.8(2) 2_656 . ?
C1 C8A C4A 118.8(2) . . ?
OC CC NA 121.6(3) . . ?
OC CC C2 122.0(3) . . ?
NA CC C2 116.4(3) . . ?
CC NA C1A 120.3(3) . . ?
NA C1A C2A 109.7(3) . . ?
NA C1A C3A 110.3(3) . . ?
C2A C1A C3A 110.3(3) . . ?
O1A C2A O2A 122.6(4) . . ?
O1A C2A C1A 126.0(4) . . ?
O2A C2A C1A 111.4(3) . . ?
C2A O2A CMA 116.2(4) . . ?

loop_
_geom_bond_atom_site_label_1
_geom_bond_atom_site_label_2
_geom_bond_distance
_geom_bond_site_symmetry_2
_geom_bond_publ_flag
C1 C2 1.380(5) . ?
C1 C8A 1.405(4) . ?
C2 C3 1.409(5) . ?
C2 CC 1.492(5) . ?
C3 C4 1.356(5) . ?
C4 C4A 1.415(4) . ?
C4A C8A 1.432(7) . ?
CC OC 1.221(5) . ?
CC NA 1.349(4) . ?
NA C1A 1.445(4) . ?
C1A C2A 1.516(5) . ?
C1A C3A 1.524(5) . ?
C2A O1A 1.173(6) . ?
C2A O2A 1.314(5) . ?
O2A CMA 1.449(6) . ?

loop_
_geom_hbond_atom_site_label_D
_geom_hbond_atom_site_label_H
_geom_hbond_atom_site_label_A
_geom_hbond_distance_DH
_geom_hbond_distance_HA
_geom_hbond_distance_DA
_geom_hbond_angle_DHA
_geom_hbond_site_symmetry_A
_geom_hbond_publ_flag
NA HA OC 0.81(4) 2.23(4) 3.020(4) 166(3) 3_455 yes
